data_4031461
loop_
_publ_author_name
'Hall, J.R.'
'Johnson, R.A.'
'Kennard, C.H.L.'
'Skelton, B.W.'
'Smith, G.'
'White, A.H.'

_publ_section_title
;
 Crystal structure, and the Infrared and Raman spectra, of potassium
 hydroxylamine-N,O-disulphonate K2 (O3 S O N H S O3), and of potassium
 hydroxylaminetrisulphonate sesquihydrate K3 (O3 S O N (S O3)2) (H2 O)1.5
;
_journal_name_full
;
Journal of the Chemical Society. Dalton Transactions, Inorganic Chemistry 
(1972-)
;
_journal_page_first 2199
_journal_page_last 2207
_journal_volume 1980
_journal_year 1980
_chemical_formula_sum 'H K2 N O7 S2'
_chemical_name_systematic 'K2 (O3 S O N H S O3)'
_space_group_IT_number 14
_symmetry_space_group_name_Hall '-P 2yab'
_symmetry_space_group_name_H-M 'P 1 21/a 1'
_cell_angle_alpha 90
_cell_angle_beta 109.49
_cell_angle_gamma 90
_cell_formula_units_Z 4
_cell_length_a 11.009
_cell_length_b 10.04
_cell_length_c 7.483
_cell_volume 779.706
_citation_journal_id_ASTM JCDTBI
_cod_data_source_file Hall_JCDTBI_1980_825.cif
_cod_data_source_block H1K2N1O7S2
_cod_original_cell_volume 779.7057
_cod_original_sg_symbol_Hall '-P 2ybc (z,y,-x)'
_cod_original_formula_sum 'H1 K2 N1 O7 S2'
_cod_database_code 4031461

loop_
_symmetry_equiv_pos_as_xyz
x,y,z
-x+1/2,y+1/2,-z
-x,-y,-z
x-1/2,-y-1/2,z

loop_
_atom_site_label
_atom_site_type_symbol
_atom_site_fract_x
_atom_site_fract_y
_atom_site_fract_z
_atom_site_occupancy
_atom_site_U_iso_or_equiv
O6 O-2 0.3512 0.031 0.9767 1 0.0
O1 O-2 0.0948 0.1333 0.6958 1 0.0
K1 K+1 0.312 0.0933 0.3468 1 0.0
H1 H+1 0.09 -0.035 0.652 1 0.0
O3 O-2 0.261 0.2612 0.6123 1 0.0
S1 S+6 0.1237 0.2448 0.5565 1 0.0
O2 O-2 0.0668 0.1925 0.3663 1 0.0
N1 N-1 0.1568 0.0076 0.6831 1 0.0
S2 S+6 0.2337 -0.0442 0.9097 1 0.0
O5 O-2 0.1489 -0.0183 0.0179 1 0.0
O4 O-2 0.0555 0.3553 0.6009 1 0.0
K2 K+1 0.4848 0.2525 0.9548 1 0.0
O7 O-2 0.2506 -0.1835 0.8787 1 0.0
